data_4075902
loop_
_publ_author_name
'Schneider, Daniel'
'Schuster, Oliver'
'Schmidbaur, Hubert'

_publ_section_title
;
 Attempted Oxidative Addition of Halogens to (Isocyanide)gold(I)
 Complexes&#x00A7;
;
_journal_issue 14
_journal_name_full Organometallics
_journal_page_first 3547
_journal_paper_doi 10.1021/om0502739
_journal_volume 24
_journal_year 2005
_chemical_formula_sum 'C14 H22 Au I5 N2'
_chemical_formula_weight 1049.80
_chemical_name_systematic
; 
 ? 
;
_space_group_IT_number 63
_symmetry_cell_setting orthorhombic
_symmetry_space_group_name_Hall '-C 2c 2'
_symmetry_space_group_name_H-M 'C m c m'
_atom_sites_solution_hydrogens geom
_atom_sites_solution_primary direct
_atom_sites_solution_secondary difmap
_audit_creation_method SHELXL-97
_cell_angle_alpha 90.00
_cell_angle_beta 90.00
_cell_angle_gamma 90.00
_cell_formula_units_Z 4
_cell_length_a 9.3917(2)
_cell_length_b 14.2228(3)
_cell_length_c 18.0534(3)
_cell_measurement_reflns_used 29072
_cell_measurement_temperature 143(2)
_cell_volume 2411.51(8)
_computing_cell_refinement DENZO
_computing_data_collection XPRESS
_computing_data_reduction SCALEPACK
_computing_molecular_graphics SHELXTL-PLUS
_computing_publication_material 'SHELXL-97 (Sheldrick, 1997)'
_computing_structure_refinement 'SHELXL-97 (Sheldrick, 1997)'
_computing_structure_solution 'SHELXS-97 (Sheldrick, 1990)'
_diffrn_ambient_temperature 143(2)
_diffrn_measured_fraction_theta_full 0.988
_diffrn_measured_fraction_theta_max 0.988
_diffrn_measurement_device_type 'NONIUS DIP 2020'
_diffrn_measurement_method phi-rotation
_diffrn_radiation_monochromator graphite
_diffrn_radiation_source 'fine-focus sealed tube'
_diffrn_radiation_type MoK\a
_diffrn_radiation_wavelength 0.71073
_diffrn_reflns_av_R_equivalents 0.036
_diffrn_reflns_av_sigmaI/netI 0.0223
_diffrn_reflns_limit_h_max 11
_diffrn_reflns_limit_h_min -11
_diffrn_reflns_limit_k_max 17
_diffrn_reflns_limit_k_min -17
_diffrn_reflns_limit_l_max 21
_diffrn_reflns_limit_l_min -21
_diffrn_reflns_number 29072
_diffrn_reflns_theta_full 25.39
_diffrn_reflns_theta_max 25.39
_diffrn_reflns_theta_min 2.26
_exptl_absorpt_coefficient_mu 12.501
_exptl_absorpt_correction_T_max 0.866
_exptl_absorpt_correction_T_min 0.562
_exptl_absorpt_correction_type refdelf
_exptl_absorpt_process_details
;
Platon Delabs
(See: Walker, N. & Stuart, D. (1983) Acta Cryst. A39, 158-166)
;
_exptl_crystal_colour black
_exptl_crystal_density_diffrn 2.892
_exptl_crystal_density_method 'not measured'
_exptl_crystal_description block
_exptl_crystal_F_000 1856
_exptl_crystal_size_max 0.20
_exptl_crystal_size_mid 0.20
_exptl_crystal_size_min 0.10
_refine_diff_density_max 0.576
_refine_diff_density_min -0.654
_refine_diff_density_rms 0.124
_refine_ls_extinction_method none
_refine_ls_goodness_of_fit_ref 1.282
_refine_ls_hydrogen_treatment mixed
_refine_ls_matrix_type full
_refine_ls_number_parameters 73
_refine_ls_number_reflns 1209
_refine_ls_number_restraints 2
_refine_ls_restrained_S_all 1.281
_refine_ls_R_factor_all 0.0225
_refine_ls_R_factor_gt 0.0224
_refine_ls_shift/su_max 0.016
_refine_ls_shift/su_mean 0.000
_refine_ls_structure_factor_coef Fsqd
_refine_ls_weighting_details 'calc w=1/[\s^2^(Fo^2^)+(0.0082P)^2^+19.7546P] where P=(Fo^2^+2Fc^2^)/3'
_refine_ls_weighting_scheme calc
_refine_ls_wR_factor_gt 0.0526
_refine_ls_wR_factor_ref 0.0527
_reflns_number_gt 1205
_reflns_number_total 1209
_reflns_threshold_expression >2sigma(I)
_cod_data_source_file om0502739si20050411_094602.cif
_cod_data_source_block 33c222co
_cod_original_sg_symbol_H-M Cmcm
_cod_database_code 4075902

loop_
_symmetry_equiv_pos_as_xyz
'x, y, z'
'-x, -y, z+1/2'
'x, -y, -z'
'-x, y, -z+1/2'
'x+1/2, y+1/2, z'
'-x+1/2, -y+1/2, z+1/2'
'x+1/2, -y+1/2, -z'
'-x+1/2, y+1/2, -z+1/2'
'-x, -y, -z'
'x, y, -z-1/2'
'-x, y, z'
'x, -y, z-1/2'
'-x+1/2, -y+1/2, -z'
'x+1/2, y+1/2, -z-1/2'
'-x+1/2, y+1/2, z'
'x+1/2, -y+1/2, z-1/2'

loop_
_atom_site_label
_atom_site_type_symbol
_atom_site_fract_x
_atom_site_fract_y
_atom_site_fract_z
_atom_site_U_iso_or_equiv
_atom_site_adp_type
_atom_site_occupancy
_atom_site_symmetry_multiplicity
_atom_site_calc_flag
_atom_site_refinement_flags
_atom_site_disorder_assembly
_atom_site_disorder_group
Au1 Au 0.0000 0.14867(3) 0.2500 0.03403(13) Uani 1 4 d S . 1
N1 N 0.2767(10) 0.1713(6) 0.1578(8) 0.032(2) Uani 0.50 1 d P A 1
C1 C 0.1779(10) 0.1592(7) 0.1918(6) 0.031(2) Uani 0.50 1 d P A 1
C2 C 0.3745(4) 0.1841(4) 0.1027(5) 0.088(3) Uani 1 1 d D . .
H2A H 0.3843 0.2536 0.0957 0.105 Uiso 1 1 calc RD A 1
C3 C 0.3657(8) 0.1415(5) 0.0266(5) 0.068(2) Uani 1 1 d . A 1
H3A H 0.2800 0.1651 0.0007 0.081 Uiso 1 1 calc R A 1
H3B H 0.3585 0.0723 0.0305 0.081 Uiso 1 1 calc R A 1
C4 C 0.5000 0.1684(9) -0.0172(5) 0.063(3) Uani 1 2 d S . 1
H4A H 0.5000 0.1354 -0.0655 0.075 Uiso 1 2 calc SR . 1
H4B H 0.5000 0.2369 -0.0268 0.075 Uiso 1 2 calc SR . 1
C5 C 0.5000 0.1533(7) 0.1437(6) 0.086(5) Uani 1 2 d S . 1
H5A H 0.5000 0.0840 0.1486 0.103 Uiso 1 2 calc SR . 1
H5B H 0.5000 0.1812 0.1940 0.103 Uiso 1 2 calc SR . 1
I1 I 0.14761(5) 0.41161(3) 0.2500 0.03340(14) Uani 1 2 d S . 1
I3 I 0.5000 0.47448(3) 0.07385(2) 0.02856(13) Uani 1 2 d S . 1
I2 I 0.5000 0.40417(4) 0.2500 0.02625(16) Uani 1 4 d S B 1
H2B H 0.285(7) 0.1730(7) 0.131(6) 0.03(6) Uiso 0.50 1 d PD C 2

loop_
_atom_site_aniso_label
_atom_site_aniso_U_11
_atom_site_aniso_U_22
_atom_site_aniso_U_33
_atom_site_aniso_U_23
_atom_site_aniso_U_13
_atom_site_aniso_U_12
Au1 0.0301(2) 0.0342(2) 0.0378(3) 0.000 0.000 0.000
N1 0.028(6) 0.030(5) 0.038(7) -0.003(4) 0.005(4) -0.001(4)
C1 0.020(5) 0.033(5) 0.040(6) -0.003(4) 0.007(5) 0.002(4)
C2 0.135(9) 0.052(4) 0.076(6) 0.023(4) 0.063(6) 0.039(5)
C3 0.046(4) 0.066(4) 0.092(6) 0.000(4) -0.009(4) -0.005(4)
C4 0.070(7) 0.089(8) 0.029(5) -0.018(5) 0.000 0.000
C5 0.179(15) 0.039(5) 0.040(6) 0.010(4) 0.000 0.000
I1 0.0286(2) 0.0269(2) 0.0446(3) 0.000 0.000 0.00021(19)
I3 0.0338(3) 0.0283(2) 0.0235(2) -0.00116(17) 0.000 0.000
I2 0.0270(3) 0.0316(3) 0.0202(3) 0.000 0.000 0.000

loop_
_atom_type_symbol
_atom_type_description
_atom_type_scat_dispersion_real
_atom_type_scat_dispersion_imag
_atom_type_scat_source
I I -0.4742 1.8119 'International Tables Vol C Tables 4.2.6.8 and 6.1.1.4'
C C 0.0033 0.0016 'International Tables Vol C Tables 4.2.6.8 and 6.1.1.4'
N N 0.0061 0.0033 'International Tables Vol C Tables 4.2.6.8 and 6.1.1.4'
Au Au -2.0133 8.8022 'International Tables Vol C Tables 4.2.6.8 and 6.1.1.4'
H H 0.0000 0.0000 'International Tables Vol C Tables 4.2.6.8 and 6.1.1.4'

loop_
_geom_angle_atom_site_label_1
_geom_angle_atom_site_label_2
_geom_angle_atom_site_label_3
_geom_angle
_geom_angle_site_symmetry_1
_geom_angle_site_symmetry_3
C1 Au1 C1 115.1(7) 10_556 4
C1 Au1 C1 171.3(6) 10_556 11
C1 Au1 C1 64.2(7) 4 11
C1 Au1 C1 64.2(7) 10_556 .
C1 Au1 C1 171.3(6) 4 .
C1 Au1 C1 115.1(7) 11 .
C1 N1 C2 166.2(13) . .
C1 N1 H2B 133(10) . .
C2 N1 H2B 33(10) . .
N1 C1 Au1 175.4(9) . .
N1 C1 H2B 14(5) . .
Au1 C1 H2B 164(5) . .
N1 C2 C5 97.7(7) . .
N1 C2 C3 125.1(6) . .
C5 C2 C3 112.7(6) . .
N1 C2 H2A 106.7 . .
C5 C2 H2A 106.7 . .
C3 C2 H2A 106.7 . .
N1 C2 H2B 16(8) . .
C5 C2 H2B 112(7) . .
C3 C2 H2B 111(7) . .
H2A C2 H2B 107.5 . .
C2 C3 C4 109.0(6) . .
C2 C3 H3A 109.9 . .
C4 C3 H3A 109.9 . .
C2 C3 H3B 109.9 . .
C4 C3 H3B 109.9 . .
H3A C3 H3B 108.3 . .
C3 C4 C3 110.3(9) 11_655 .
C3 C4 H4A 109.6 11_655 .
C3 C4 H4A 109.6 . .
C3 C4 H4B 109.6 11_655 .
C3 C4 H4B 109.6 . .
H4A C4 H4B 108.1 . .
C2 C5 C2 107.8(8) . 11_655
C2 C5 H5A 110.2 . .
C2 C5 H5A 110.2 11_655 .
C2 C5 H5B 110.1 . .
C2 C5 H5B 110.1 11_655 .
H5A C5 H5B 108.5 . .

loop_
_geom_bond_atom_site_label_1
_geom_bond_atom_site_label_2
_geom_bond_distance
_geom_bond_site_symmetry_2
Au1 C1 1.980(10) 10_556
Au1 C1 1.980(10) 4
Au1 C1 1.980(10) 11
Au1 C1 1.980(10) .
N1 C1 1.125(16) .
N1 C2 1.366(15) .
N1 H2B 0.50(10) .
C1 H2B 1.51(4) .
C2 C5 1.459(8) .
C2 C3 1.504(12) .
C2 H2A 1.0000 .
C2 H2B 0.99001(10) .
C3 C4 1.537(10) .
C3 H3A 0.9900 .
C3 H3B 0.9900 .
C4 C3 1.537(10) 11_655
C4 H4A 0.9900 .
C4 H4B 0.9900 .
C5 C2 1.459(8) 11_655
C5 H5A 0.9900 .
C5 H5B 0.9900 .
I1 I1 2.7726(10) 11
I3 I3 2.7635(9) 9_665

loop_
_geom_torsion_atom_site_label_1
_geom_torsion_atom_site_label_2
_geom_torsion_atom_site_label_3
_geom_torsion_atom_site_label_4
_geom_torsion
_geom_torsion_site_symmetry_1
_geom_torsion_site_symmetry_4
C2 N1 C1 Au1 -78(15) . .
C1 Au1 C1 N1 -102(14) 10_556 .
C1 Au1 C1 N1 -15(14) 4 .
C1 Au1 C1 N1 68(14) 11 .
C1 N1 C2 C5 -155(4) . .
C1 N1 C2 C3 -31(4) . .
N1 C2 C3 C4 -176.9(8) . .
C5 C2 C3 C4 -58.7(8) . .
C2 C3 C4 C3 53.5(11) . 11_655
N1 C2 C5 C2 -165.0(7) . 11_655
C3 C2 C5 C2 61.7(9) . 11_655
